data_7230798
loop_
_publ_author_name
'Badetti, Elena'
'Carmo dos Santos, Nadia Alessandra'
'Scaramuzzo, Francesca A.'
'Bravin, Carlo'
'Wurst, Klaus'
'Licini, Giulia'
'Zonta, Cristiano'

_publ_section_title
;
 Diasteroselective multi-component assemblies from dynamic covalent imine
 condensation and metal-coordination chemistry: mechanism and narcissistic
 stereochemistry self-sorting
;
_journal_issue 35
_journal_name_full 'RSC Advances'
_journal_page_first 19494
_journal_paper_doi 10.1039/C8RA03989E
_journal_volume 8
_journal_year 2018
_chemical_formula_sum 'C81 H86 Cl3 N11 O22 Zn3'
_chemical_formula_weight 1868.06
_space_group_crystal_system monoclinic
_space_group_IT_number 14
_space_group_name_Hall '-P 2ybc'
_space_group_name_H-M_alt 'P 1 21/c 1'
_symmetry_space_group_name_Hall '-P 2ybc'
_symmetry_space_group_name_H-M 'P 1 21/c 1'
_atom_sites_solution_hydrogens mixed
_audit_creation_method SHELXL-2014/7
_audit_update_record
;
2017-10-31 deposited with the CCDC.
2018-05-21 downloaded from the CCDC.
;
_cell_angle_alpha 90
_cell_angle_beta 93.947(2)
_cell_angle_gamma 90
_cell_formula_units_Z 4
_cell_length_a 16.677(1)
_cell_length_b 17.848(1)
_cell_length_c 27.356(2)
_cell_measurement_temperature 193(2)
_cell_measurement_theta_max 21.6
_cell_measurement_theta_min 2.3
_cell_volume 8123.2(9)
_computing_cell_refinement 'Bruker SAINT-V 8.34A'
_computing_data_collection 'Bruker Apex II'
_computing_data_reduction 'Bruker SAINT-V 8.34A'
_computing_structure_refinement 'SHELXL-2014/7 (Sheldrick, 2014)'
_computing_structure_solution 'SHELXTL-XT-2014/4 (Bruker AXS, 2014)'
_diffrn_ambient_temperature 193(2)
_diffrn_detector_area_resol_mean 10.4
_diffrn_measured_fraction_theta_full 0.998
_diffrn_measured_fraction_theta_max 0.998
_diffrn_measurement_device_type 'Bruker D8 QUEST PHOTON 100'
_diffrn_measurement_method '\f and \w scans'
_diffrn_radiation_monochromator 'multi layered optics'
_diffrn_radiation_type MoK\a
_diffrn_radiation_wavelength 0.71073
_diffrn_reflns_av_R_equivalents 0.0856
_diffrn_reflns_av_unetI/netI 0.0470
_diffrn_reflns_Laue_measured_fraction_full 0.998
_diffrn_reflns_Laue_measured_fraction_max 0.998
_diffrn_reflns_limit_h_max 17
_diffrn_reflns_limit_h_min -17
_diffrn_reflns_limit_k_max 18
_diffrn_reflns_limit_k_min -18
_diffrn_reflns_limit_l_max 28
_diffrn_reflns_limit_l_min -28
_diffrn_reflns_number 61021
_diffrn_reflns_point_group_measured_fraction_full 0.998
_diffrn_reflns_point_group_measured_fraction_max 0.998
_diffrn_reflns_theta_full 21.500
_diffrn_reflns_theta_max 21.500
_diffrn_reflns_theta_min 2.186
_diffrn_source 'Incoatec Microfocus'
_exptl_absorpt_coefficient_mu 1.060
_exptl_absorpt_correction_T_max 0.914
_exptl_absorpt_correction_T_min 0.847
_exptl_absorpt_correction_type multi-scan
_exptl_absorpt_process_details 'Bruker SADABS-2014/5)'
_exptl_crystal_colour colourless
_exptl_crystal_density_diffrn 1.527
_exptl_crystal_description prism
_exptl_crystal_F_000 3864
_exptl_crystal_size_max 0.130
_exptl_crystal_size_mid 0.060
_exptl_crystal_size_min 0.030
_refine_diff_density_max 0.571
_refine_diff_density_min -0.489
_refine_diff_density_rms 0.071
_refine_ls_extinction_method none
_refine_ls_goodness_of_fit_ref 1.036
_refine_ls_hydrogen_treatment mixed
_refine_ls_matrix_type full
_refine_ls_number_parameters 1085
_refine_ls_number_reflns 9308
_refine_ls_number_restraints 2
_refine_ls_restrained_S_all 1.036
_refine_ls_R_factor_all 0.0887
_refine_ls_R_factor_gt 0.0555
_refine_ls_shift/su_max 0.001
_refine_ls_shift/su_mean 0.000
_refine_ls_structure_factor_coef Fsqd
_refine_ls_weighting_details 'w=1/[\s^2^(Fo^2^)+(0.0536P)^2^+26.6500P] where P=(Fo^2^+2Fc^2^)/3'
_refine_ls_weighting_scheme calc
_refine_ls_wR_factor_gt 0.1257
_refine_ls_wR_factor_ref 0.1408
_reflns_Friedel_coverage 0.000
_reflns_number_gt 6691
_reflns_number_total 9308
_reflns_threshold_expression 'I > 2\s(I)'
_cod_data_source_file c8ra03989e2.cif
_cod_data_source_block Zn3
_cod_database_code 7230798
_shelx_shelxl_version_number 2014/7
_shelx_space_group_comment
;
The symmetry employed for this shelxl refinement is uniquely defined
by the following loop, which should always be used as a source of
symmetry information in preference to the above space-group names.
They are only intended as comments.
;
_shelx_estimated_absorpt_t_min 0.874
_shelx_estimated_absorpt_t_max 0.969

loop_
_space_group_symop_operation_xyz
'x, y, z'
'-x, y+1/2, -z+1/2'
'-x, -y, -z'
'x, -y-1/2, z-1/2'

loop_
_atom_site_label
_atom_site_type_symbol
_atom_site_fract_x
_atom_site_fract_y
_atom_site_fract_z
_atom_site_U_iso_or_equiv
_atom_site_adp_type
_atom_site_occupancy
_atom_site_site_symmetry_order
_atom_site_calc_flag
_atom_site_refinement_flags_posn
_atom_site_refinement_flags_adp
_atom_site_refinement_flags_occupancy
_atom_site_disorder_assembly
_atom_site_disorder_group
Zn1 Zn 0.98729(5) 0.79264(4) 0.40054(3) 0.0464(2) Uani 1 1 d . . . . .
Zn2 Zn 0.73195(4) 0.76741(4) 0.52429(3) 0.0436(2) Uani 1 1 d . . . . .
Zn3 Zn 0.48030(4) 0.74797(4) 0.64020(2) 0.0374(2) Uani 1 1 d . . . . .
Cl1 Cl 0.77180(13) 0.46460(13) 0.26386(8) 0.0725(6) Uani 1 1 d . . . . .
Cl2 Cl 0.27768(16) 0.95414(13) 0.65518(7) 0.0750(7) Uani 1 1 d . . . . .
Cl3 Cl 0.39291(11) 0.70290(12) 0.87314(6) 0.0587(5) Uani 1 1 d . . . . .
O1 O 0.6331(3) 0.7614(2) 0.56770(14) 0.0383(10) Uani 1 1 d . . . . .
O2 O 0.5059(3) 0.7267(2) 0.57265(14) 0.0415(11) Uani 1 1 d . . . . .
O3 O 0.8362(2) 0.7792(2) 0.48447(15) 0.0408(11) Uani 1 1 d . . . . .
O4 O 0.9007(3) 0.8465(2) 0.43121(16) 0.0465(12) Uani 1 1 d . . . . .
O5 O 0.7656(3) 0.6614(3) 0.54410(19) 0.0623(14) Uani 1 1 d . . . . .
O6 O 0.8551(5) 0.5983(4) 0.5885(3) 0.136(3) Uani 1 1 d . . . . .
O7 O 0.7838(5) 0.5236(5) 0.2330(3) 0.153(3) Uani 1 1 d . . . . .
O8 O 0.7614(5) 0.4012(5) 0.2329(3) 0.152(3) Uani 1 1 d . . . . .
O9 O 0.7049(4) 0.4720(6) 0.2903(3) 0.159(4) Uani 1 1 d . . . . .
O10 O 0.8387(3) 0.4513(4) 0.2971(2) 0.0920(19) Uani 1 1 d . . . . .
O11 O 0.2850(4) 0.8924(4) 0.6274(2) 0.114(2) Uani 1 1 d . . . . .
O12 O 0.2880(10) 0.9341(4) 0.7025(3) 0.259(8) Uani 1 1 d . . . . .
O13 O 0.3310(7) 1.0088(5) 0.6418(4) 0.189(5) Uani 1 1 d . . . . .
O14 O 0.2084(7) 0.9864(8) 0.6484(5) 0.281(9) Uani 1 1 d . . . . .
O15 O 0.4720(3) 0.6838(4) 0.8604(2) 0.096(2) Uani 1 1 d . . . . .
O16 O 0.3489(4) 0.7342(4) 0.8324(2) 0.099(2) Uani 1 1 d . . . . .
O17 O 0.3971(4) 0.7516(3) 0.9136(2) 0.0917(19) Uani 1 1 d . . . . .
O18 O 0.3540(3) 0.6367(3) 0.8880(2) 0.0763(16) Uani 1 1 d . . . . .
N1 N 1.0985(3) 0.7560(3) 0.3679(3) 0.0610(18) Uani 1 1 d . . . . .
N2 N 0.9600(3) 0.6836(3) 0.38006(19) 0.0444(14) Uani 1 1 d . . . . .
N3 N 1.0740(4) 0.8088(3) 0.4576(2) 0.0564(16) Uani 1 1 d . . . . .
N4 N 0.9830(4) 0.8542(3) 0.3377(2) 0.0503(15) Uani 1 1 d . . . . .
N5 N 0.6339(3) 0.7217(3) 0.47326(18) 0.0329(12) Uani 1 1 d . . . . .
N6 N 0.4364(4) 0.7434(3) 0.71444(18) 0.0463(15) Uani 1 1 d . . . . .
N7 N 0.5026(3) 0.8557(3) 0.66268(18) 0.0382(13) Uani 1 1 d . . . . .
N8 N 0.3624(3) 0.7156(3) 0.6248(2) 0.0464(15) Uani 1 1 d . . . . .
N9 N 0.5593(3) 0.6713(3) 0.67521(18) 0.0405(13) Uani 1 1 d . . . . .
N10 N 0.7151(3) 0.8770(3) 0.48707(17) 0.0323(12) Uani 1 1 d . . . . .
N11 N 0.8032(4) 0.7936(4) 0.5897(2) 0.0575(16) Uani 1 1 d D . . . .
H1N H 0.837(4) 0.831(3) 0.594(3) 0.07(3) Uiso 1 1 d D . . . .
H2N H 0.771(4) 0.797(5) 0.614(2) 0.10(4) Uiso 1 1 d D . . . .
C1 C 1.1056(4) 0.6772(4) 0.3805(3) 0.072(3) Uani 1 1 d . . . . .
H1A H 1.1322 0.6722 0.4138 0.086 Uiso 1 1 calc R U . . .
H1B H 1.1398 0.6520 0.3573 0.086 Uiso 1 1 calc R U . . .
C2 C 1.0255(4) 0.6399(4) 0.3788(3) 0.054(2) Uani 1 1 d . . . . .
C3 C 1.0190(5) 0.5640(4) 0.3761(3) 0.064(2) Uani 1 1 d . . . . .
H3 H 1.0657 0.5337 0.3748 0.077 Uiso 1 1 calc R U . . .
C4 C 0.9449(5) 0.5320(4) 0.3754(3) 0.069(2) Uani 1 1 d . . . . .
H4 H 0.9393 0.4790 0.3752 0.082 Uiso 1 1 calc R U . . .
C5 C 0.8780(5) 0.5774(4) 0.3749(3) 0.058(2) Uani 1 1 d . . . . .
H5 H 0.8257 0.5560 0.3733 0.070 Uiso 1 1 calc R U . . .
C6 C 0.8872(4) 0.6528(4) 0.3766(2) 0.0446(17) Uani 1 1 d . . . . .
C7 C 0.8167(4) 0.7029(4) 0.3714(2) 0.0385(16) Uani 1 1 d . . . . .
C8 C 0.7546(4) 0.6954(4) 0.4014(2) 0.0386(16) Uani 1 1 d . . . . .
H8 H 0.7581 0.6595 0.4271 0.046 Uiso 1 1 calc R U . . .
C9 C 0.6864(4) 0.7402(4) 0.3944(2) 0.0363(16) Uani 1 1 d . . . . .
C10 C 0.6805(4) 0.7900(4) 0.3564(2) 0.0461(18) Uani 1 1 d . . . . .
H10 H 0.6329 0.8187 0.3503 0.055 Uiso 1 1 calc R U . . .
C11 C 0.7435(4) 0.7985(4) 0.3271(2) 0.0528(19) Uani 1 1 d . . . . .
H11 H 0.7400 0.8347 0.3016 0.063 Uiso 1 1 calc R U . . .
C12 C 0.8108(4) 0.7560(4) 0.3342(2) 0.0455(18) Uani 1 1 d . . . . .
H12 H 0.8539 0.7625 0.3136 0.055 Uiso 1 1 calc R U . . .
C13 C 0.6211(4) 0.7289(3) 0.4271(2) 0.0354(16) Uani 1 1 d . . . . .
H13 H 0.5673 0.7269 0.4133 0.043 Uiso 1 1 calc R U . . .
C14 C 0.5655(3) 0.6984(3) 0.4995(2) 0.0306(15) Uani 1 1 d . . . . .
H14 H 0.5144 0.7138 0.4809 0.037 Uiso 1 1 calc R U . . .
C15 C 0.5700(4) 0.7328(3) 0.5504(2) 0.0337(15) Uani 1 1 d . . . . .
C16 C 0.5672(4) 0.6138(3) 0.5061(2) 0.0422(17) Uani 1 1 d . . . . .
H16A H 0.6183 0.5993 0.5242 0.051 Uiso 1 1 calc R U . . .
H16B H 0.5226 0.5987 0.5261 0.051 Uiso 1 1 calc R U . . .
C17 C 0.5595(5) 0.5729(3) 0.4581(2) 0.0434(18) Uani 1 1 d . . . . .
C18 C 0.6252(5) 0.5395(4) 0.4393(3) 0.056(2) Uani 1 1 d . . . . .
H18 H 0.6757 0.5410 0.4576 0.068 Uiso 1 1 calc R U . . .
C19 C 0.6191(8) 0.5043(5) 0.3952(4) 0.086(3) Uani 1 1 d . . . . .
H19 H 0.6656 0.4819 0.3833 0.103 Uiso 1 1 calc R U . . .
C20 C 0.5509(10) 0.5007(5) 0.3686(4) 0.098(4) Uani 1 1 d . . . . .
H20 H 0.5482 0.4761 0.3378 0.118 Uiso 1 1 calc R U . . .
C21 C 0.4833(8) 0.5326(6) 0.3856(4) 0.101(4) Uani 1 1 d . . . . .
H21 H 0.4336 0.5301 0.3665 0.121 Uiso 1 1 calc R U . . .
C22 C 0.4879(5) 0.5687(4) 0.4311(3) 0.072(2) Uani 1 1 d . . . . .
H22 H 0.4411 0.5904 0.4431 0.086 Uiso 1 1 calc R U . . .
C23 C 1.1636(4) 0.7997(5) 0.3912(4) 0.079(3) Uani 1 1 d . . . . .
H23A H 1.1654 0.8495 0.3755 0.095 Uiso 1 1 calc R U . . .
H23B H 1.2154 0.7742 0.3872 0.095 Uiso 1 1 calc R U . . .
C24 C 1.1512(5) 0.8087(4) 0.4447(4) 0.069(2) Uani 1 1 d . . . . .
C25 C 1.2133(6) 0.8171(5) 0.4796(5) 0.092(3) Uani 1 1 d . . . . .
H25 H 1.2674 0.8143 0.4707 0.110 Uiso 1 1 calc R U . . .
C26 C 1.1971(7) 0.8295(5) 0.5271(5) 0.093(3) Uani 1 1 d . . . . .
H26 H 1.2401 0.8371 0.5513 0.111 Uiso 1 1 calc R U . . .
C27 C 1.1196(8) 0.8311(5) 0.5403(4) 0.088(3) Uani 1 1 d . . . . .
H27 H 1.1077 0.8402 0.5732 0.106 Uiso 1 1 calc R U . . .
C28 C 1.0586(6) 0.8190(4) 0.5037(3) 0.071(2) Uani 1 1 d . . . . .
H28 H 1.0043 0.8180 0.5123 0.086 Uiso 1 1 calc R U . . .
C29 C 1.0890(5) 0.7706(5) 0.3153(3) 0.078(3) Uani 1 1 d . . . . .
H29A H 1.0685 0.7248 0.2982 0.094 Uiso 1 1 calc R U . . .
H29B H 1.1422 0.7824 0.3032 0.094 Uiso 1 1 calc R U . . .
C30 C 1.0324(5) 0.8343(5) 0.3031(3) 0.067(2) Uani 1 1 d . . . . .
C31 C 1.0282(7) 0.8673(6) 0.2577(4) 0.093(3) Uani 1 1 d . . . . .
H31 H 1.0645 0.8527 0.2342 0.111 Uiso 1 1 calc R U . . .
C32 C 0.9739(8) 0.9190(6) 0.2467(4) 0.110(4) Uani 1 1 d . . . . .
H32 H 0.9720 0.9428 0.2156 0.131 Uiso 1 1 calc R U . . .
C33 C 0.9189(6) 0.9391(5) 0.2809(3) 0.082(3) Uani 1 1 d . . . . .
H33 H 0.8770 0.9741 0.2731 0.098 Uiso 1 1 calc R U . . .
C34 C 0.9283(5) 0.9056(4) 0.3265(3) 0.059(2) Uani 1 1 d . . . . .
H34 H 0.8936 0.9204 0.3509 0.070 Uiso 1 1 calc R U . . .
C35 C 0.4795(5) 0.8014(4) 0.7427(2) 0.062(2) Uani 1 1 d . . . . .
H35A H 0.5274 0.7791 0.7605 0.074 Uiso 1 1 calc R U . . .
H35B H 0.4444 0.8216 0.7673 0.074 Uiso 1 1 calc R U . . .
C36 C 0.5056(4) 0.8642(4) 0.7114(3) 0.0491(19) Uani 1 1 d . . . . .
C37 C 0.5377(5) 0.9278(4) 0.7338(3) 0.061(2) Uani 1 1 d . . . . .
H37 H 0.5395 0.9331 0.7684 0.073 Uiso 1 1 calc R U . . .
C38 C 0.5669(4) 0.9827(4) 0.7054(3) 0.058(2) Uani 1 1 d . . . . .
H38 H 0.5912 1.0260 0.7202 0.069 Uiso 1 1 calc R U . . .
C39 C 0.5609(4) 0.9753(4) 0.6552(3) 0.0489(18) Uani 1 1 d . . . . .
H39 H 0.5793 1.0142 0.6351 0.059 Uiso 1 1 calc R U . . .
C40 C 0.5282(4) 0.9117(4) 0.6346(2) 0.0370(16) Uani 1 1 d . . . . .
C41 C 0.5184(4) 0.9042(3) 0.5804(2) 0.0328(15) Uani 1 1 d . . . . .
C42 C 0.5855(4) 0.9100(3) 0.5535(2) 0.0347(16) Uani 1 1 d . . . . .
H42 H 0.6371 0.9168 0.5698 0.042 Uiso 1 1 calc R U . . .
C43 C 0.5777(4) 0.9059(3) 0.5031(2) 0.0333(15) Uani 1 1 d . . . . .
C44 C 0.5027(4) 0.8992(3) 0.4789(3) 0.0441(17) Uani 1 1 d . . . . .
H44 H 0.4971 0.8991 0.4441 0.053 Uiso 1 1 calc R U . . .
C45 C 0.4356(4) 0.8926(4) 0.5057(3) 0.0471(18) Uani 1 1 d . . . . .
H45 H 0.3838 0.8871 0.4893 0.057 Uiso 1 1 calc R U . . .
C46 C 0.4439(4) 0.8942(3) 0.5564(2) 0.0425(17) Uani 1 1 d . . . . .
H46 H 0.3979 0.8883 0.5747 0.051 Uiso 1 1 calc R U . . .
C47 C 0.6495(4) 0.9095(4) 0.4746(2) 0.0396(17) Uani 1 1 d . . . . .
H47 H 0.6463 0.9379 0.4451 0.048 Uiso 1 1 calc R U . . .
C48 C 0.7826(4) 0.8976(3) 0.4570(2) 0.0370(16) Uani 1 1 d . . . . .
H48 H 0.7609 0.9038 0.4223 0.044 Uiso 1 1 calc R U . . .
C49 C 0.8444(4) 0.8349(4) 0.4589(2) 0.0368(16) Uani 1 1 d . . . . .
C50 C 0.8191(4) 0.9718(3) 0.4745(2) 0.0403(17) Uani 1 1 d . . . . .
H50A H 0.8665 0.9820 0.4557 0.048 Uiso 1 1 calc R U . . .
H50B H 0.7793 1.0119 0.4665 0.048 Uiso 1 1 calc R U . . .
C51 C 0.8445(4) 0.9770(3) 0.5279(2) 0.0399(17) Uani 1 1 d . . . . .
C52 C 0.7908(4) 0.9990(4) 0.5617(3) 0.0493(19) Uani 1 1 d . . . . .
H52 H 0.7375 1.0119 0.5504 0.059 Uiso 1 1 calc R U . . .
C53 C 0.8126(5) 1.0026(4) 0.6115(3) 0.059(2) Uani 1 1 d . . . . .
H53 H 0.7746 1.0177 0.6339 0.071 Uiso 1 1 calc R U . . .
C54 C 0.8891(6) 0.9845(5) 0.6279(3) 0.072(2) Uani 1 1 d . . . . .
H54 H 0.9045 0.9866 0.6620 0.086 Uiso 1 1 calc R U . . .
C55 C 0.9442(6) 0.9630(5) 0.5954(3) 0.076(3) Uani 1 1 d . . . . .
H55 H 0.9976 0.9506 0.6070 0.091 Uiso 1 1 calc R U . . .
C56 C 0.9215(5) 0.9593(4) 0.5453(3) 0.056(2) Uani 1 1 d . . . . .
H56 H 0.9598 0.9445 0.5230 0.067 Uiso 1 1 calc R U . . .
C57 C 0.3494(4) 0.7554(4) 0.7081(3) 0.060(2) Uani 1 1 d . . . . .
H57A H 0.3381 0.8099 0.7072 0.072 Uiso 1 1 calc R U . . .
H57B H 0.3235 0.7338 0.7364 0.072 Uiso 1 1 calc R U . . .
C58 C 0.3148(5) 0.7200(4) 0.6620(3) 0.055(2) Uani 1 1 d . . . . .
C59 C 0.2363(5) 0.6956(5) 0.6563(4) 0.073(3) Uani 1 1 d . . . . .
H59 H 0.2029 0.6984 0.6830 0.087 Uiso 1 1 calc R U . . .
C60 C 0.2068(5) 0.6674(5) 0.6126(4) 0.085(3) Uani 1 1 d . . . . .
H60 H 0.1528 0.6506 0.6084 0.102 Uiso 1 1 calc R U . . .
C61 C 0.2554(5) 0.6636(5) 0.5749(4) 0.075(2) Uani 1 1 d . . . . .
H61 H 0.2356 0.6445 0.5440 0.090 Uiso 1 1 calc R U . . .
C62 C 0.3330(4) 0.6874(4) 0.5820(3) 0.056(2) Uani 1 1 d . . . . .
H62 H 0.3672 0.6838 0.5558 0.068 Uiso 1 1 calc R U . . .
C63 C 0.4573(4) 0.6687(4) 0.7333(2) 0.0506(19) Uani 1 1 d . . . . .
H63A H 0.4158 0.6323 0.7211 0.061 Uiso 1 1 calc R U . . .
H63B H 0.4584 0.6691 0.7695 0.061 Uiso 1 1 calc R U . . .
C64 C 0.5374(4) 0.6446(4) 0.7177(2) 0.0435(18) Uani 1 1 d . . . . .
C65 C 0.5865(5) 0.5962(4) 0.7456(3) 0.054(2) Uani 1 1 d . . . . .
H65 H 0.5720 0.5795 0.7768 0.065 Uiso 1 1 calc R U . . .
C66 C 0.6563(5) 0.5729(4) 0.7272(3) 0.061(2) Uani 1 1 d . . . . .
H66 H 0.6902 0.5385 0.7453 0.073 Uiso 1 1 calc R U . . .
C67 C 0.6781(5) 0.5988(4) 0.6827(3) 0.057(2) Uani 1 1 d . . . . .
H67 H 0.7262 0.5823 0.6694 0.069 Uiso 1 1 calc R U . . .
C68 C 0.6286(4) 0.6486(4) 0.6585(3) 0.0523(19) Uani 1 1 d . . . . .
H68 H 0.6439 0.6683 0.6283 0.063 Uiso 1 1 calc R U . . .
C69 C 0.8548(6) 0.7298(5) 0.6014(3) 0.088(3) Uani 1 1 d . . . . .
H69 H 0.9036 0.7407 0.5833 0.106 Uiso 1 1 calc R U . . .
C70 C 0.8214(5) 0.6576(5) 0.5767(4) 0.075(3) Uani 1 1 d . . . . .
C71 C 0.8878(7) 0.7148(7) 0.6509(4) 0.139(5) Uani 1 1 d . . . . .
H71A H 0.9169 0.6665 0.6507 0.167 Uiso 1 1 calc R U . . .
H71B H 0.8424 0.7084 0.6720 0.167 Uiso 1 1 calc R U . . .
C72 C 0.9431(7) 0.7720(6) 0.6737(4) 0.091(3) Uani 1 1 d . . . . .
C73 C 0.9206(7) 0.8224(8) 0.7106(5) 0.111(4) Uani 1 1 d . . . . .
H73 H 0.8657 0.8227 0.7178 0.133 Uiso 1 1 calc R U . . .
C74 C 0.9704(10) 0.8697(8) 0.7362(5) 0.130(5) Uani 1 1 d . . . . .
H74 H 0.9521 0.9000 0.7617 0.156 Uiso 1 1 calc R U . . .
C75 C 1.0498(11) 0.8722(7) 0.7236(5) 0.127(5) Uani 1 1 d . . . . .
H75 H 1.0867 0.9055 0.7404 0.152 Uiso 1 1 calc R U . . .
C76 C 1.0754(7) 0.8266(7) 0.6870(5) 0.115(4) Uani 1 1 d . . . . .
H76 H 1.1296 0.8289 0.6784 0.138 Uiso 1 1 calc R U . . .
C77 C 1.0211(8) 0.7769(6) 0.6624(4) 0.097(3) Uani 1 1 d . . . . .
H77 H 1.0393 0.7458 0.6373 0.116 Uiso 1 1 calc R U . . .
O19 O 0.7172(4) 0.8499(4) 0.6819(3) 0.117(2) Uani 1 1 d . . . . .
C78 C 0.7051(7) 0.8097(6) 0.7270(5) 0.119(4) Uani 1 1 d . . . . .
O20 O 0.7902(7) 0.4406(7) 0.6897(4) 0.204(5) Uani 1 1 d . . . . .
C79 C 0.7281(9) 0.3841(9) 0.6902(6) 0.175(7) Uani 1 1 d . . . . .
O21 O 0.8014(10) 0.4613(9) 0.5382(6) 0.135(5) Uiso 0.5 1 d . . P A 1
C80 C 0.7312(16) 0.4535(16) 0.5571(9) 0.088(8) Uiso 0.5 1 d . . P A 1
O22 O 1.0189(6) 0.6275(6) 0.5644(4) 0.092(3) Uiso 0.6 1 d . . P B 1
C81 C 1.0175(15) 0.6140(11) 0.5165(7) 0.098(6) Uiso 0.6 1 d . . P B 1
O21A O 0.7883(9) 0.4753(8) 0.5910(6) 0.119(5) Uiso 0.5 1 d . . P C 2
C80A C 0.729(3) 0.424(3) 0.5507(18) 0.22(2) Uiso 0.5 1 d . . P C 2
O22A O 1.0751(19) 0.6189(16) 0.5119(10) 0.185(11) Uiso 0.4 1 d . . P D 2
C81A C 0.976(3) 0.634(3) 0.5014(17) 0.183(19) Uiso 0.4 1 d . . P D 2

loop_
_atom_site_aniso_label
_atom_site_aniso_U_11
_atom_site_aniso_U_22
_atom_site_aniso_U_33
_atom_site_aniso_U_23
_atom_site_aniso_U_13
_atom_site_aniso_U_12
Zn1 0.0390(5) 0.0432(5) 0.0580(5) -0.0115(4) 0.0115(4) -0.0049(4)
Zn2 0.0427(5) 0.0462(5) 0.0417(5) 0.0067(4) 0.0018(4) -0.0073(4)
Zn3 0.0487(5) 0.0308(4) 0.0335(4) 0.0000(3) 0.0095(3) -0.0031(4)
Cl1 0.0645(14) 0.0871(17) 0.0663(14) 0.0157(13) 0.0077(12) -0.0032(12)
Cl2 0.121(2) 0.0565(14) 0.0472(13) 0.0024(11) 0.0059(12) 0.0233(14)
Cl3 0.0524(12) 0.0786(15) 0.0449(11) -0.0035(10) 0.0022(9) -0.0014(11)
O1 0.044(3) 0.036(3) 0.034(2) -0.001(2) 0.001(2) -0.010(2)
O2 0.048(3) 0.042(3) 0.035(2) -0.002(2) 0.010(2) -0.011(2)
O3 0.043(3) 0.031(3) 0.048(3) 0.004(2) 0.007(2) -0.002(2)
O4 0.047(3) 0.042(3) 0.053(3) -0.008(2) 0.019(2) -0.004(2)
O5 0.054(3) 0.054(3) 0.076(4) 0.015(3) -0.015(3) -0.006(3)
O6 0.133(6) 0.075(5) 0.191(8) -0.001(5) -0.065(6) 0.039(5)
O7 0.186(8) 0.131(7) 0.147(7) 0.082(6) 0.061(6) 0.008(6)
O8 0.184(9) 0.140(8) 0.126(7) -0.047(6) -0.029(6) -0.029(6)
O9 0.084(5) 0.299(12) 0.099(5) 0.067(6) 0.040(4) 0.070(6)
O10 0.066(4) 0.110(5) 0.097(5) -0.015(4) -0.018(4) -0.006(4)
O11 0.129(6) 0.117(6) 0.096(5) -0.045(4) 0.013(4) 0.005(5)
O12 0.63(2) 0.070(5) 0.063(5) -0.004(4) -0.077(8) 0.042(9)
O13 0.274(13) 0.113(7) 0.173(9) 0.029(6) -0.028(8) -0.072(8)
O14 0.230(12) 0.307(15) 0.328(16) 0.154(13) 0.185(12) 0.213(12)
O15 0.036(3) 0.180(7) 0.075(4) -0.012(4) 0.013(3) -0.006(4)
O16 0.088(4) 0.138(6) 0.067(4) 0.041(4) -0.014(3) 0.008(4)
O17 0.118(5) 0.080(4) 0.077(4) -0.029(3) 0.004(4) 0.000(4)
O18 0.063(4) 0.066(4) 0.100(4) 0.003(3) 0.007(3) -0.006(3)
N1 0.039(4) 0.048(4) 0.097(5) -0.025(4) 0.016(3) -0.014(3)
N2 0.036(3) 0.043(4) 0.055(4) -0.012(3) 0.005(3) -0.008(3)
N3 0.056(4) 0.039(4) 0.072(5) -0.015(3) -0.008(3) 0.000(3)
N4 0.047(4) 0.049(4) 0.057(4) -0.007(3) 0.021(3) -0.011(3)
N5 0.041(3) 0.029(3) 0.028(3) 0.002(2) 0.004(2) -0.001(2)
N6 0.074(4) 0.031(3) 0.036(3) 0.007(3) 0.015(3) -0.001(3)
N7 0.050(3) 0.031(3) 0.035(3) -0.002(3) 0.008(3) -0.002(3)
N8 0.051(4) 0.035(3) 0.054(4) 0.012(3) 0.016(3) 0.002(3)
N9 0.054(4) 0.033(3) 0.034(3) 0.002(3) 0.000(3) -0.002(3)
N10 0.031(3) 0.032(3) 0.034(3) -0.002(2) 0.006(2) -0.004(3)
N11 0.059(5) 0.059(5) 0.054(4) 0.008(4) 0.000(4) -0.005(4)
C1 0.036(5) 0.055(6) 0.127(8) -0.031(5) 0.013(5) 0.001(4)
C2 0.043(5) 0.049(5) 0.070(5) -0.020(4) 0.001(4) 0.004(4)
C3 0.053(5) 0.051(6) 0.088(6) -0.016(4) -0.003(4) 0.008(4)
C4 0.055(5) 0.043(5) 0.107(7) -0.012(4) -0.002(5) -0.006(4)
C5 0.050(5) 0.052(6) 0.072(5) -0.006(4) 0.004(4) -0.013(4)
C6 0.047(5) 0.045(5) 0.043(4) -0.009(3) 0.007(3) -0.007(4)
C7 0.037(4) 0.043(4) 0.035(4) -0.004(3) 0.003(3) -0.008(3)
C8 0.042(4) 0.043(4) 0.030(4) 0.000(3) -0.002(3) -0.013(4)
C9 0.034(4) 0.049(4) 0.026(4) 0.000(3) 0.000(3) -0.005(3)
C10 0.046(4) 0.056(5) 0.037(4) 0.007(4) 0.002(3) 0.004(4)
C11 0.050(5) 0.069(5) 0.040(4) 0.016(4) 0.008(4) -0.004(4)
C12 0.041(4) 0.062(5) 0.035(4) -0.006(4) 0.011(3) -0.010(4)
C13 0.034(4) 0.031(4) 0.042(4) 0.001(3) 0.005(3) -0.004(3)
C14 0.032(4) 0.028(4) 0.032(4) 0.003(3) 0.005(3) -0.006(3)
C15 0.046(4) 0.023(4) 0.032(4) 0.008(3) 0.003(4) 0.002(3)
C16 0.055(4) 0.033(4) 0.039(4) 0.003(3) 0.008(3) -0.006(3)
C17 0.068(5) 0.026(4) 0.037(4) 0.004(3) 0.011(4) -0.010(4)
C18 0.081(6) 0.041(5) 0.048(5) 0.001(4) 0.011(4) 0.002(4)
C19 0.139(10) 0.061(6) 0.062(7) -0.006(5) 0.035(6) 0.005(6)
C20 0.202(14) 0.035(6) 0.059(7) -0.012(5) 0.011(8) -0.006(7)
C21 0.134(10) 0.073(7) 0.089(8) -0.010(6) -0.048(7) -0.030(7)
C22 0.074(6) 0.059(6) 0.080(6) -0.018(5) -0.012(5) -0.011(5)
C23 0.040(5) 0.070(6) 0.128(8) -0.035(6) 0.015(5) -0.015(4)
C24 0.037(5) 0.042(5) 0.125(8) -0.010(5) -0.018(5) -0.007(4)
C25 0.067(7) 0.046(6) 0.157(11) -0.009(6) -0.031(7) -0.010(5)
C26 0.095(9) 0.042(6) 0.134(11) -0.006(6) -0.049(8) -0.002(5)
C27 0.132(10) 0.043(6) 0.083(7) -0.013(5) -0.034(7) 0.015(6)
C28 0.106(7) 0.042(5) 0.064(6) -0.006(4) -0.008(6) 0.015(5)
C29 0.070(6) 0.074(7) 0.096(7) -0.032(5) 0.048(5) -0.019(5)
C30 0.067(6) 0.054(6) 0.085(7) -0.017(5) 0.032(5) -0.022(5)
C31 0.133(10) 0.070(7) 0.084(8) -0.009(6) 0.065(7) -0.023(7)
C32 0.185(13) 0.077(8) 0.073(7) 0.015(6) 0.056(8) -0.025(8)
C33 0.116(8) 0.060(6) 0.072(6) 0.018(5) 0.025(6) -0.014(5)
C34 0.066(6) 0.045(5) 0.068(6) -0.001(4) 0.022(4) -0.015(4)
C35 0.101(6) 0.050(5) 0.036(4) -0.007(4) 0.014(4) -0.005(5)
C36 0.069(5) 0.034(4) 0.045(5) -0.006(4) 0.010(4) -0.002(4)
C37 0.085(6) 0.050(5) 0.048(5) -0.020(4) 0.007(4) 0.000(5)
C38 0.068(5) 0.036(5) 0.069(6) -0.017(4) 0.005(4) -0.004(4)
C39 0.052(5) 0.035(5) 0.061(5) -0.004(4) 0.011(4) -0.003(4)
C40 0.031(4) 0.029(4) 0.052(4) 0.002(3) 0.010(3) 0.002(3)
C41 0.029(4) 0.029(4) 0.041(4) 0.003(3) 0.007(3) -0.004(3)
C42 0.032(4) 0.030(4) 0.041(4) 0.007(3) 0.000(3) 0.001(3)
C43 0.035(4) 0.025(4) 0.039(4) 0.003(3) 0.002(3) 0.000(3)
C44 0.048(5) 0.033(4) 0.051(4) 0.008(3) 0.001(4) -0.003(3)
C45 0.036(4) 0.049(5) 0.056(5) 0.006(4) -0.003(4) -0.005(3)
C46 0.040(4) 0.034(4) 0.056(5) 0.003(3) 0.016(4) -0.002(3)
C47 0.048(5) 0.035(4) 0.037(4) 0.002(3) 0.009(3) -0.013(4)
C48 0.042(4) 0.035(4) 0.034(4) 0.001(3) 0.006(3) -0.007(3)
C49 0.035(4) 0.039(5) 0.036(4) -0.009(3) 0.003(3) -0.006(3)
C50 0.044(4) 0.027(4) 0.051(4) -0.001(3) 0.014(3) -0.007(3)
C51 0.044(4) 0.023(4) 0.054(5) -0.004(3) 0.005(4) -0.011(3)
C52 0.050(5) 0.047(5) 0.052(5) -0.010(4) 0.012(4) -0.011(4)
C53 0.076(6) 0.042(5) 0.061(6) -0.010(4) 0.014(5) -0.014(4)
C54 0.108(8) 0.054(6) 0.051(5) -0.011(4) -0.015(6) -0.008(5)
C55 0.076(6) 0.060(6) 0.089(7) -0.021(5) -0.025(6) 0.003(5)
C56 0.057(5) 0.044(5) 0.065(5) -0.014(4) 0.001(4) -0.002(4)
C57 0.055(5) 0.055(5) 0.073(6) 0.015(4) 0.030(4) 0.014(4)
C58 0.056(5) 0.039(5) 0.071(6) 0.020(4) 0.015(5) 0.012(4)
C59 0.048(6) 0.071(6) 0.102(8) 0.040(6) 0.028(5) 0.009(5)
C60 0.052(6) 0.084(7) 0.117(9) 0.035(7) -0.004(7) 0.000(5)
C61 0.057(6) 0.068(6) 0.099(7) 0.015(5) -0.008(5) -0.001(5)
C62 0.046(5) 0.058(5) 0.065(6) 0.005(4) 0.002(4) -0.004(4)
C63 0.070(5) 0.046(5) 0.038(4) 0.003(3) 0.014(4) -0.004(4)
C64 0.064(5) 0.034(4) 0.033(4) 0.002(3) 0.000(4) -0.013(4)
C65 0.069(6) 0.047(5) 0.044(4) 0.009(4) -0.006(4) -0.021(4)
C66 0.061(6) 0.056(5) 0.063(6) 0.011(4) -0.017(4) 0.000(4)
C67 0.054(5) 0.053(5) 0.063(5) 0.002(4) -0.006(4) 0.003(4)
C68 0.053(5) 0.051(5) 0.052(5) 0.007(4) 0.000(4) -0.001(4)
C69 0.089(7) 0.078(7) 0.095(7) 0.001(6) -0.017(6) 0.002(6)
C70 0.054(6) 0.060(6) 0.111(8) 0.025(6) 0.000(5) 0.012(5)
C71 0.168(11) 0.129(10) 0.108(9) 0.060(7) -0.087(8) -0.055(9)
C72 0.071(7) 0.100(9) 0.097(8) 0.013(7) -0.027(6) 0.001(6)
C73 0.088(8) 0.139(11) 0.106(9) 0.036(8) 0.008(7) 0.022(8)
C74 0.143(12) 0.131(12) 0.107(10) -0.027(8) -0.064(10) 0.017(10)
C75 0.162(14) 0.062(8) 0.145(12) 0.013(8) -0.074(11) -0.007(9)
C76 0.091(8) 0.083(9) 0.166(12) 0.036(8) -0.027(9) -0.005(7)
C77 0.112(9) 0.081(8) 0.095(8) 0.005(6) -0.005(7) 0.014(7)
O19 0.130(6) 0.113(6) 0.105(5) -0.023(5) -0.020(5) 0.040(5)
C78 0.134(10) 0.099(9) 0.124(10) 0.020(7) 0.002(8) -0.003(7)
O20 0.194(11) 0.215(12) 0.202(10) -0.064(9) 0.004(9) 0.099(10)
C79 0.145(13) 0.163(15) 0.227(17) -0.019(12) 0.078(12) -0.071(11)

loop_
_atom_type_symbol
_atom_type_description
_atom_type_scat_dispersion_real
_atom_type_scat_dispersion_imag
_atom_type_scat_source
C C 0.0033 0.0016 'International Tables Vol C Tables 4.2.6.8 and 6.1.1.4'
H H 0.0000 0.0000 'International Tables Vol C Tables 4.2.6.8 and 6.1.1.4'
N N 0.0061 0.0033 'International Tables Vol C Tables 4.2.6.8 and 6.1.1.4'
O O 0.0106 0.0060 'International Tables Vol C Tables 4.2.6.8 and 6.1.1.4'
Cl Cl 0.1484 0.1585 'International Tables Vol C Tables 4.2.6.8 and 6.1.1.4'
Zn Zn 0.2839 1.4301 'International Tables Vol C Tables 4.2.6.8 and 6.1.1.4'

loop_
_geom_angle_atom_site_label_1
_geom_angle_atom_site_label_2
_geom_angle_atom_site_label_3
_geom_angle
O4 Zn1 N4 96.4(2)
O4 Zn1 N2 114.9(2)
N4 Zn1 N2 106.6(2)
O4 Zn1 N3 96.0(2)
N4 Zn1 N3 122.8(2)
N2 Zn1 N3 117.7(2)
O4 Zn1 N1 167.4(2)
N4 Zn1 N1 78.5(3)
N2 Zn1 N1 77.7(2)
N3 Zn1 N1 77.5(2)
O5 Zn2 O1 90.87(18)
O5 Zn2 O3 90.44(19)
O1 Zn2 O3 175.59(17)
O5 Zn2 N11 81.5(2)
O1 Zn2 N11 87.2(2)
O3 Zn2 N11 88.8(2)
O5 Zn2 N10 165.25(19)
O1 Zn2 N10 103.03(17)
O3 Zn2 N10 76.07(17)
N11 Zn2 N10 103.8(2)
O5 Zn2 N5 90.23(19)
O1 Zn2 N5 76.41(17)
O3 Zn2 N5 107.80(17)
N11 Zn2 N5 161.6(2)
N10 Zn2 N5 88.31(18)
O2 Zn3 N7 114.75(19)
O2 Zn3 N8 91.1(2)
N7 Zn3 N8 118.4(2)
O2 Zn3 N9 97.67(19)
N7 Zn3 N9 112.5(2)
N8 Zn3 N9 118.2(2)
O2 Zn3 N6 165.20(19)
N7 Zn3 N6 79.8(2)
N8 Zn3 N6 78.8(2)
N9 Zn3 N6 78.0(2)
O7 Cl1 O9 114.1(5)
O7 Cl1 O10 112.5(5)
O9 Cl1 O10 108.1(4)
O7 Cl1 O8 105.2(6)
O9 Cl1 O8 108.7(6)
O10 Cl1 O8 108.0(5)
O14 Cl2 O12 108.1(8)
O14 Cl2 O11 113.5(9)
O12 Cl2 O11 108.4(5)
O14 Cl2 O13 103.4(8)
O12 Cl2 O13 113.5(7)
O11 Cl2 O13 110.0(6)
O17 Cl3 O16 111.9(4)
O17 Cl3 O18 106.8(4)
O16 Cl3 O18 109.4(4)
O17 Cl3 O15 110.1(4)
O16 Cl3 O15 110.0(4)
O18 Cl3 O15 108.6(4)
C15 O1 Zn2 119.1(4)
C15 O2 Zn3 132.8(4)
C49 O3 Zn2 119.9(4)
C49 O4 Zn1 140.6(4)
C70 O5 Zn2 114.8(5)
C23 N1 C1 111.8(7)
C23 N1 C29 111.3(7)
C1 N1 C29 114.1(6)
C23 N1 Zn1 106.7(5)
C1 N1 Zn1 104.4(4)
C29 N1 Zn1 107.9(5)
C6 N2 C2 119.8(6)
C6 N2 Zn1 126.3(5)
C2 N2 Zn1 112.9(4)
C28 N3 C24 120.0(7)
C28 N3 Zn1 124.6(6)
C24 N3 Zn1 115.4(6)
C34 N4 C30 118.0(7)
C34 N4 Zn1 123.8(5)
C30 N4 Zn1 117.6(6)
C13 N5 C14 115.8(5)
C13 N5 Zn2 130.6(4)
C14 N5 Zn2 111.3(3)
C35 N6 C63 111.4(6)
C35 N6 C57 114.1(6)
C63 N6 C57 112.7(5)
C35 N6 Zn3 106.2(4)
C63 N6 Zn3 105.8(4)
C57 N6 Zn3 106.0(4)
C36 N7 C40 119.3(6)
C36 N7 Zn3 113.6(4)
C40 N7 Zn3 125.8(4)
C58 N8 C62 119.2(6)
C58 N8 Zn3 115.9(5)
C62 N8 Zn3 124.9(5)
C64 N9 C68 119.1(6)
C64 N9 Zn3 115.7(5)
C68 N9 Zn3 125.2(5)
C47 N10 C48 114.3(5)
C47 N10 Zn2 127.5(4)
C48 N10 Zn2 113.4(4)
C69 N11 Zn2 107.5(5)
C69 N11 H1N 102(5)
Zn2 N11 H1N 126(5)
C69 N11 H2N 106(6)
Zn2 N11 H2N 108(6)
H1N N11 H2N 106(8)
N1 C1 C2 111.5(6)
N1 C1 H1A 109.3
C2 C1 H1A 109.3
N1 C1 H1B 109.3
C2 C1 H1B 109.3
H1A C1 H1B 108.0
N2 C2 C3 121.2(7)
N2 C2 C1 117.9(7)
C3 C2 C1 120.9(7)
C2 C3 C4 119.2(7)
C2 C3 H3 120.4
C4 C3 H3 120.4
C3 C4 C5 119.2(7)
C3 C4 H4 120.4
C5 C4 H4 120.4
C6 C5 C4 119.6(7)
C6 C5 H5 120.2
C4 C5 H5 120.2
N2 C6 C5 120.9(7)
N2 C6 C7 118.2(6)
C5 C6 C7 120.7(6)
C8 C7 C12 119.1(6)
C8 C7 C6 120.8(6)
C12 C7 C6 120.0(6)
C7 C8 C9 120.3(6)
C7 C8 H8 119.9
C9 C8 H8 119.9
C10 C9 C8 119.7(6)
C10 C9 C13 122.3(6)
C8 C9 C13 118.0(6)
C9 C10 C11 119.9(6)
C9 C10 H10 120.1
C11 C10 H10 120.1
C12 C11 C10 120.9(6)
C12 C11 H11 119.6
C10 C11 H11 119.6
C11 C12 C7 120.2(6)
C11 C12 H12 119.9
C7 C12 H12 119.9
N5 C13 C9 122.5(6)
N5 C13 H13 118.8
C9 C13 H13 118.8
N5 C14 C15 110.3(5)
N5 C14 C16 109.6(5)
C15 C14 C16 107.0(5)
N5 C14 H14 110.0
C15 C14 H14 110.0
C16 C14 H14 110.0
O1 C15 O2 125.1(6)
O1 C15 C14 120.4(6)
O2 C15 C14 114.5(6)
C17 C16 C14 112.2(5)
C17 C16 H16A 109.2
C14 C16 H16A 109.2
C17 C16 H16B 109.2
C14 C16 H16B 109.2
H16A C16 H16B 107.9
C22 C17 C18 117.6(7)
C22 C17 C16 121.4(7)
C18 C17 C16 121.0(7)
C19 C18 C17 121.2(8)
C19 C18 H18 119.4
C17 C18 H18 119.4
C20 C19 C18 121.7(10)
C20 C19 H19 119.2
C18 C19 H19 119.2
C19 C20 C21 119.7(10)
C19 C20 H20 120.2
C21 C20 H20 120.2
C20 C21 C22 119.8(10)
C20 C21 H21 120.1
C22 C21 H21 120.1
C17 C22 C21 120.0(9)
C17 C22 H22 120.0
C21 C22 H22 120.0
N1 C23 C24 109.7(7)
N1 C23 H23A 109.7
C24 C23 H23A 109.7
N1 C23 H23B 109.7
C24 C23 H23B 109.7
H23A C23 H23B 108.2
N3 C24 C25 120.4(10)
N3 C24 C23 116.8(7)
C25 C24 C23 122.8(9)
C26 C25 C24 119.4(10)
C26 C25 H25 120.3
C24 C25 H25 120.3
C27 C26 C25 120.5(10)
C27 C26 H26 119.7
C25 C26 H26 119.7
C26 C27 C28 117.8(10)
C26 C27 H27 121.1
C28 C27 H27 121.1
N3 C28 C27 121.8(9)
N3 C28 H28 119.1
C27 C28 H28 119.1
N1 C29 C30 112.2(7)
N1 C29 H29A 109.2
C30 C29 H29A 109.2
N1 C29 H29B 109.2
C30 C29 H29B 109.2
H29A C29 H29B 107.9
N4 C30 C31 121.8(9)
N4 C30 C29 116.8(8)
C31 C30 C29 121.3(8)
C32 C31 C30 120.1(9)
C32 C31 H31 119.9
C30 C31 H31 119.9
C31 C32 C33 119.9(9)
C31 C32 H32 120.0
C33 C32 H32 120.0
C34 C33 C32 116.9(10)
C34 C33 H33 121.5
C32 C33 H33 121.5
N4 C34 C33 123.1(8)
N4 C34 H34 118.5
C33 C34 H34 118.5
N6 C35 C36 112.6(6)
N6 C35 H35A 109.1
C36 C35 H35A 109.1
N6 C35 H35B 109.1
C36 C35 H35B 109.1
H35A C35 H35B 107.8
N7 C36 C37 121.4(6)
N7 C36 C35 119.5(6)
C37 C36 C35 118.9(6)
C38 C37 C36 118.9(7)
C38 C37 H37 120.5
C36 C37 H37 120.5
C37 C38 C39 119.7(7)
C37 C38 H38 120.2
C39 C38 H38 120.2
C40 C39 C38 119.4(7)
C40 C39 H39 120.3
C38 C39 H39 120.3
N7 C40 C39 121.1(6)
N7 C40 C41 118.9(6)
C39 C40 C41 120.0(6)
C46 C41 C42 119.4(6)
C46 C41 C40 121.5(5)
C42 C41 C40 119.0(6)
C43 C42 C41 120.2(6)
C43 C42 H42 119.9
C41 C42 H42 119.9
C42 C43 C44 120.3(6)
C42 C43 C47 120.1(6)
C44 C43 C47 119.6(6)
C43 C44 C45 119.6(6)
C43 C44 H44 120.2
C45 C44 H44 120.2
C44 C45 C46 120.0(6)
C44 C45 H45 120.0
C46 C45 H45 120.0
C41 C46 C45 120.4(6)
C41 C46 H46 119.8
C45 C46 H46 119.8
N10 C47 C43 123.8(6)
N10 C47 H47 118.1
C43 C47 H47 118.1
N10 C48 C50 110.1(5)
N10 C48 C49 109.6(5)
C50 C48 C49 112.0(5)
N10 C48 H48 108.3
C50 C48 H48 108.3
C49 C48 H48 108.3
O3 C49 O4 126.2(6)
O3 C49 C48 120.9(6)
O4 C49 C48 112.9(6)
C51 C50 C48 116.2(5)
C51 C50 H50A 108.2
C48 C50 H50A 108.2
C51 C50 H50B 108.2
C48 C50 H50B 108.2
H50A C50 H50B 107.4
C56 C51 C52 117.7(6)
C56 C51 C50 121.3(6)
C52 C51 C50 121.1(6)
C53 C52 C51 122.0(7)
C53 C52 H52 119.0
C51 C52 H52 119.0
C54 C53 C52 119.3(7)
C54 C53 H53 120.3
C52 C53 H53 120.3
C53 C54 C55 120.3(8)
C53 C54 H54 119.9
C55 C54 H54 119.9
C54 C55 C56 119.9(8)
C54 C55 H55 120.0
C56 C55 H55 120.0
C51 C56 C55 120.8(7)
C51 C56 H56 119.6
C55 C56 H56 119.6
N6 C57 C58 111.1(6)
N6 C57 H57A 109.4
C58 C57 H57A 109.4
N6 C57 H57B 109.4
C58 C57 H57B 109.4
H57A C57 H57B 108.0
N8 C58 C59 120.3(8)
N8 C58 C57 117.0(7)
C59 C58 C57 122.6(8)
C60 C59 C58 120.0(8)
C60 C59 H59 120.0
C58 C59 H59 120.0
C61 C60 C59 119.3(9)
C61 C60 H60 120.4
C59 C60 H60 120.4
C60 C61 C62 119.2(9)
C60 C61 H61 120.4
C62 C61 H61 120.4
N8 C62 C61 122.0(8)
N8 C62 H62 119.0
C61 C62 H62 119.0
N6 C63 C64 111.0(5)
N6 C63 H63A 109.4
C64 C63 H63A 109.4
N6 C63 H63B 109.4
C64 C63 H63B 109.4
H63A C63 H63B 108.0
N9 C64 C65 121.2(7)
N9 C64 C63 116.8(6)
C65 C64 C63 122.0(6)
C66 C65 C64 118.3(7)
C66 C65 H65 120.9
C64 C65 H65 120.9
C65 C66 C67 120.6(7)
C65 C66 H66 119.7
C67 C66 H66 119.7
C68 C67 C66 117.7(7)
C68 C67 H67 121.2
C66 C67 H67 121.2
N9 C68 C67 123.0(7)
N9 C68 H68 118.5
C67 C68 H68 118.5
N11 C69 C71 122.1(9)
N11 C69 C70 111.6(7)
C71 C69 C70 110.9(8)
N11 C69 H69 103.2
C71 C69 H69 103.2
C70 C69 H69 103.2
O6 C70 O5 122.6(9)
O6 C70 C69 117.3(9)
O5 C70 C69 119.9(8)
C69 C71 C72 116.8(9)
C69 C71 H71A 108.1
C72 C71 H71A 108.1
C69 C71 H71B 108.1
C72 C71 H71B 108.1
H71A C71 H71B 107.3
C77 C72 C73 115.1(10)
C77 C72 C71 121.6(12)
C73 C72 C71 123.2(12)
C74 C73 C72 125.7(12)
C74 C73 H73 117.2
C72 C73 H73 117.2
C73 C74 C75 117.1(13)
C73 C74 H74 121.5
C75 C74 H74 121.5
C76 C75 C74 120.5(13)
C76 C75 H75 119.8
C74 C75 H75 119.8
C75 C76 C77 119.9(12)
C75 C76 H76 120.1
C77 C76 H76 120.1
C72 C77 C76 121.8(11)
C72 C77 H77 119.1
C76 C77 H77 119.1

loop_
_geom_bond_atom_site_label_1
_geom_bond_atom_site_label_2
_geom_bond_distance
Zn1 O4 1.970(4)
Zn1 N4 2.037(6)
Zn1 N2 2.066(5)
Zn1 N3 2.074(6)
Zn1 N1 2.212(6)
Zn2 O5 2.036(5)
Zn2 O1 2.100(4)
Zn2 O3 2.125(4)
Zn2 N11 2.131(7)
Zn2 N10 2.213(5)
Zn2 N5 2.230(5)
Zn3 O2 1.962(4)
Zn3 N7 2.044(5)
Zn3 N8 2.064(6)
Zn3 N9 2.086(5)
Zn3 N6 2.208(5)
Cl1 O7 1.373(7)
Cl1 O9 1.377(6)
Cl1 O10 1.409(6)
Cl1 O8 1.417(8)
Cl2 O14 1.293(9)
Cl2 O12 1.342(7)
Cl2 O11 1.349(6)
Cl2 O13 1.387(9)
Cl3 O17 1.406(5)
Cl3 O16 1.408(5)
Cl3 O18 1.421(6)
Cl3 O15 1.429(5)
O1 C15 1.234(7)
O2 C15 1.270(7)
O3 C49 1.229(7)
O4 C49 1.263(7)
O5 C70 1.245(9)
O6 C70 1.231(9)
N1 C23 1.447(9)
N1 C1 1.450(10)
N1 C29 1.462(10)
N2 C6 1.331(8)
N2 C2 1.344(8)
N3 C28 1.318(9)
N3 C24 1.358(9)
N4 C34 1.315(9)
N4 C30 1.346(9)
N5 C13 1.272(7)
N5 C14 1.450(7)
N6 C35 1.453(9)
N6 C63 1.464(8)
N6 C57 1.465(9)
N7 C36 1.340(8)
N7 C40 1.348(8)
N8 C58 1.336(8)
N8 C62 1.336(9)
N9 C64 1.332(8)
N9 C68 1.335(8)
N10 C47 1.265(7)
N10 C48 1.485(7)
N11 C69 1.449(11)
N11 H1N 0.88(2)
N11 H2N 0.88(2)
C1 C2 1.492(10)
C1 H1A 0.9900
C1 H1B 0.9900
C2 C3 1.361(10)
C3 C4 1.361(10)
C3 H3 0.9500
C4 C5 1.378(10)
C4 H4 0.9500
C5 C6 1.354(9)
C5 H5 0.9500
C6 C7 1.475(9)
C7 C8 1.373(8)
C7 C12 1.389(9)
C8 C9 1.393(8)
C8 H8 0.9500
C9 C10 1.365(9)
C9 C13 1.471(8)
C10 C11 1.373(9)
C10 H10 0.9500
C11 C12 1.357(9)
C11 H11 0.9500
C12 H12 0.9500
C13 H13 0.9500
C14 C15 1.520(8)
C14 C16 1.521(8)
C14 H14 1.0000
C16 C17 1.501(9)
C16 H16A 0.9900
C16 H16B 0.9900
C17 C22 1.363(10)
C17 C18 1.379(9)
C18 C19 1.358(11)
C18 H18 0.9500
C19 C20 1.309(14)
C19 H19 0.9500
C20 C21 1.371(14)
C20 H20 0.9500
C21 C22 1.399(12)
C21 H21 0.9500
C22 H22 0.9500
C23 C24 1.502(12)
C23 H23A 0.9900
C23 H23B 0.9900
C24 C25 1.367(12)
C25 C26 1.366(14)
C25 H25 0.9500
C26 C27 1.365(13)
C26 H26 0.9500
C27 C28 1.394(12)
C27 H27 0.9500
C28 H28 0.9500
C29 C30 1.500(12)
C29 H29A 0.9900
C29 H29B 0.9900
C30 C31 1.371(12)
C31 C32 1.313(13)
C31 H31 0.9500
C32 C33 1.402(13)
C32 H32 0.9500
C33 C34 1.382(11)
C33 H33 0.9500
C34 H34 0.9500
C35 C36 1.492(9)
C35 H35A 0.9900
C35 H35B 0.9900
C36 C37 1.379(9)
C37 C38 1.360(10)
C37 H37 0.9500
C38 C39 1.377(9)
C38 H38 0.9500
C39 C40 1.363(9)
C39 H39 0.9500
C40 C41 1.487(9)
C41 C46 1.376(8)
C41 C42 1.386(8)
C42 C43 1.379(8)
C42 H42 0.9500
C43 C44 1.379(8)
C43 C47 1.474(8)
C44 C45 1.384(9)
C44 H44 0.9500
C45 C46 1.384(9)
C45 H45 0.9500
C46 H46 0.9500
C47 H47 0.9500
C48 C50 1.520(8)
C48 C49 1.520(9)
C48 H48 1.0000
C50 C51 1.496(9)
C50 H50A 0.9900
C50 H50B 0.9900
C51 C56 1.376(9)
C51 C52 1.387(9)
C52 C53 1.386(10)
C52 H52 0.9500
C53 C54 1.362(11)
C53 H53 0.9500
C54 C55 1.377(11)
C54 H54 0.9500
C55 C56 1.397(10)
C55 H55 0.9500
C56 H56 0.9500
C57 C58 1.491(10)
C57 H57A 0.9900
C57 H57B 0.9900
C58 C59 1.378(11)
C59 C60 1.359(12)
C59 H59 0.9500
C60 C61 1.354(12)
C60 H60 0.9500
C61 C62 1.363(10)
C61 H61 0.9500
C62 H62 0.9500
C63 C64 1.493(9)
C63 H63A 0.9900
C63 H63B 0.9900
C64 C65 1.383(9)
C65 C66 1.365(10)
C65 H65 0.9500
C66 C67 1.374(10)
C66 H66 0.9500
C67 C68 1.355(9)
C67 H67 0.9500
C68 H68 0.9500
C69 C71 1.450(12)
C69 C70 1.541(12)
C69 H69 1.0000
C71 C72 1.484(13)
C71 H71A 0.9900
C71 H71B 0.9900
C72 C77 1.360(13)
C72 C73 1.421(15)
C73 C74 1.346(16)
C73 H73 0.9500
C74 C75 1.392(17)
C74 H74 0.9500
C75 C76 1.381(16)
C75 H75 0.9500
C76 C77 1.406(14)
C76 H76 0.9500
C77 H77 0.9500
O19 C78 1.452(12)
O20 C79 1.445(16)
O21 C80 1.32(3)
O22 C81 1.33(2)
O21A C80A 1.69(5)
O22A C81A 1.69(5)

loop_
_geom_torsion_atom_site_label_1
_geom_torsion_atom_site_label_2
_geom_torsion_atom_site_label_3
_geom_torsion_atom_site_label_4
_geom_torsion
C23 N1 C1 C2 151.8(7)
C29 N1 C1 C2 -80.7(8)
Zn1 N1 C1 C2 36.8(7)
C6 N2 C2 C3 -2.8(11)
Zn1 N2 C2 C3 166.3(6)
C6 N2 C2 C1 177.2(7)
Zn1 N2 C2 C1 -13.7(8)
N1 C1 C2 N2 -18.0(10)
N1 C1 C2 C3 162.0(7)
N2 C2 C3 C4 -0.9(12)
C1 C2 C3 C4 179.1(8)
C2 C3 C4 C5 3.2(12)
C3 C4 C5 C6 -1.9(12)
C2 N2 C6 C5 4.2(10)
Zn1 N2 C6 C5 -163.4(5)
C2 N2 C6 C7 -172.0(6)
Zn1 N2 C6 C7 20.5(8)
C4 C5 C6 N2 -1.8(11)
C4 C5 C6 C7 174.2(7)
N2 C6 C7 C8 -129.2(7)
C5 C6 C7 C8 54.7(9)
N2 C6 C7 C12 54.2(8)
C5 C6 C7 C12 -122.0(7)
C12 C7 C8 C9 0.4(9)
C6 C7 C8 C9 -176.3(6)
C7 C8 C9 C10 2.1(9)
C7 C8 C9 C13 179.1(6)
C8 C9 C10 C11 -3.5(10)
C13 C9 C10 C11 179.6(6)
C9 C10 C11 C12 2.5(11)
C10 C11 C12 C7 -0.1(11)
C8 C7 C12 C11 -1.4(10)
C6 C7 C12 C11 175.3(6)
C14 N5 C13 C9 -169.8(5)
Zn2 N5 C13 C9 29.1(8)
C10 C9 C13 N5 -138.2(7)
C8 C9 C13 N5 44.9(8)
C13 N5 C14 C15 -147.5(5)
Zn2 N5 C14 C15 17.1(5)
C13 N5 C14 C16 95.0(6)
Zn2 N5 C14 C16 -100.4(5)
Zn2 O1 C15 O2 -179.2(4)
Zn2 O1 C15 C14 3.6(7)
Zn3 O2 C15 O1 -6.2(9)
Zn3 O2 C15 C14 171.2(4)
N5 C14 C15 O1 -14.5(7)
C16 C14 C15 O1 104.6(6)
N5 C14 C15 O2 167.9(5)
C16 C14 C15 O2 -72.9(6)
N5 C14 C16 C17 -62.9(7)
C15 C14 C16 C17 177.5(6)
C14 C16 C17 C22 -74.1(8)
C14 C16 C17 C18 104.5(7)
C22 C17 C18 C19 0.7(11)
C16 C17 C18 C19 -178.0(7)
C17 C18 C19 C20 0.0(13)
C18 C19 C20 C21 -0.4(15)
C19 C20 C21 C22 0.0(15)
C18 C17 C22 C21 -1.1(11)
C16 C17 C22 C21 177.6(7)
C20 C21 C22 C17 0.7(14)
C1 N1 C23 C24 -74.2(8)
C29 N1 C23 C24 156.9(7)
Zn1 N1 C23 C24 39.4(8)
C28 N3 C24 C25 1.7(11)
Zn1 N3 C24 C25 -178.5(6)
C28 N3 C24 C23 -177.7(7)
Zn1 N3 C24 C23 2.1(9)
N1 C23 C24 N3 -29.5(10)
N1 C23 C24 C25 151.1(8)
N3 C24 C25 C26 -3.3(13)
C23 C24 C25 C26 176.1(8)
C24 C25 C26 C27 2.1(14)
C25 C26 C27 C28 0.6(14)
C24 N3 C28 C27 1.2(11)
Zn1 N3 C28 C27 -178.7(6)
C26 C27 C28 N3 -2.3(12)
C23 N1 C29 C30 -89.5(8)
C1 N1 C29 C30 142.7(6)
Zn1 N1 C29 C30 27.3(7)
C34 N4 C30 C31 1.7(11)
Zn1 N4 C30 C31 173.2(6)
C34 N4 C30 C29 -174.5(7)
Zn1 N4 C30 C29 -3.0(9)
N1 C29 C30 N4 -17.8(10)
N1 C29 C30 C31 166.0(7)
N4 C30 C31 C32 -1.2(14)
C29 C30 C31 C32 174.8(9)
C30 C31 C32 C33 -1.7(17)
C31 C32 C33 C34 3.9(15)
C30 N4 C34 C33 0.7(11)
Zn1 N4 C34 C33 -170.2(6)
C32 C33 C34 N4 -3.5(12)
C63 N6 C35 C36 141.6(6)
C57 N6 C35 C36 -89.4(7)
Zn3 N6 C35 C36 26.9(7)
C40 N7 C36 C37 -3.0(10)
Zn3 N7 C36 C37 164.9(6)
C40 N7 C36 C35 -178.3(6)
Zn3 N7 C36 C35 -10.4(8)
N6 C35 C36 N7 -13.1(10)
N6 C35 C36 C37 171.5(6)
N7 C36 C37 C38 0.0(11)
C35 C36 C37 C38 175.3(7)
C36 C37 C38 C39 2.6(11)
C37 C38 C39 C40 -2.3(11)
C36 N7 C40 C39 3.3(9)
Zn3 N7 C40 C39 -162.9(5)
C36 N7 C40 C41 -175.0(6)
Zn3 N7 C40 C41 18.7(8)
C38 C39 C40 N7 -0.8(10)
C38 C39 C40 C41 177.5(6)
N7 C40 C41 C46 58.7(8)
C39 C40 C41 C46 -119.7(7)
N7 C40 C41 C42 -123.5(6)
C39 C40 C41 C42 58.2(8)
C46 C41 C42 C43 0.2(9)
C40 C41 C42 C43 -177.7(5)
C41 C42 C43 C44 2.8(9)
C41 C42 C43 C47 -177.9(6)
C42 C43 C44 C45 -3.4(9)
C47 C43 C44 C45 177.3(6)
C43 C44 C45 C46 1.2(10)
C42 C41 C46 C45 -2.4(9)
C40 C41 C46 C45 175.4(6)
C44 C45 C46 C41 1.7(10)
C48 N10 C47 C43 -171.2(5)
Zn2 N10 C47 C43 35.1(8)
C42 C43 C47 N10 40.6(9)
C44 C43 C47 N10 -140.1(6)
C47 N10 C48 C50 80.9(6)
Zn2 N10 C48 C50 -121.7(4)
C47 N10 C48 C49 -155.4(5)
Zn2 N10 C48 C49 2.0(6)
Zn2 O3 C49 O4 -175.3(5)
Zn2 O3 C49 C48 2.7(8)
Zn1 O4 C49 O3 15.1(11)
Zn1 O4 C49 C48 -163.0(5)
N10 C48 C49 O3 -3.1(8)
C50 C48 C49 O3 119.4(6)
N10 C48 C49 O4 175.1(5)
C50 C48 C49 O4 -62.3(7)
N10 C48 C50 C51 53.4(7)
C49 C48 C50 C51 -68.9(7)
C48 C50 C51 C56 91.8(7)
C48 C50 C51 C52 -87.5(7)
C56 C51 C52 C53 -0.7(10)
C50 C51 C52 C53 178.6(6)
C51 C52 C53 C54 0.2(11)
C52 C53 C54 C55 0.3(12)
C53 C54 C55 C56 -0.4(12)
C52 C51 C56 C55 0.5(10)
C50 C51 C56 C55 -178.7(6)
C54 C55 C56 C51 0.0(12)
C35 N6 C57 C58 152.3(6)
C63 N6 C57 C58 -79.4(7)
Zn3 N6 C57 C58 35.7(6)
C62 N8 C58 C59 0.1(10)
Zn3 N8 C58 C59 -176.2(5)
C62 N8 C58 C57 -177.0(6)
Zn3 N8 C58 C57 6.7(8)
N6 C57 C58 N8 -30.3(9)
N6 C57 C58 C59 152.7(7)
N8 C58 C59 C60 -0.5(12)
C57 C58 C59 C60 176.4(8)
C58 C59 C60 C61 0.2(13)
C59 C60 C61 C62 0.6(13)
C58 N8 C62 C61 0.7(11)
Zn3 N8 C62 C61 176.7(6)
C60 C61 C62 N8 -1.1(12)
C35 N6 C63 C64 -77.2(7)
C57 N6 C63 C64 153.1(6)
Zn3 N6 C63 C64 37.8(6)
C68 N9 C64 C65 2.6(9)
Zn3 N9 C64 C65 -176.8(5)
C68 N9 C64 C63 -176.8(6)
Zn3 N9 C64 C63 3.8(7)
N6 C63 C64 N9 -29.8(8)
N6 C63 C64 C65 150.9(6)
N9 C64 C65 C66 -3.7(10)
C63 C64 C65 C66 175.6(6)
C64 C65 C66 C67 1.9(11)
C65 C66 C67 C68 1.0(11)
C64 N9 C68 C67 0.4(10)
Zn3 N9 C68 C67 179.8(5)
C66 C67 C68 N9 -2.2(11)
Zn2 N11 C69 C71 -155.8(8)
Zn2 N11 C69 C70 -21.2(9)
Zn2 O5 C70 O6 -170.9(8)
Zn2 O5 C70 C69 4.6(10)
N11 C69 C70 O6 -171.8(9)
C71 C69 C70 O6 -32.0(13)
N11 C69 C70 O5 12.4(12)
C71 C69 C70 O5 152.3(10)
N11 C69 C71 C72 -62.9(16)
C70 C69 C71 C72 162.2(11)
C69 C71 C72 C77 -78.3(15)
C69 C71 C72 C73 105.3(14)
C77 C72 C73 C74 -4.1(17)
C71 C72 C73 C74 172.5(11)
C72 C73 C74 C75 3.6(19)
C73 C74 C75 C76 -1.1(19)
C74 C75 C76 C77 -0.5(18)
C73 C72 C77 C76 2.2(15)
C71 C72 C77 C76 -174.5(9)
C75 C76 C77 C72 -0.1(16)
